data_4301441
loop_
_publ_author_name
'Man-Cheng Hu'
'Yan Wang'
'Quan-Guo Zhai'
'Shu-Ni Li'
'Yu-Cheng Jiang'
'Yong Zhang'

_publ_section_title
;
Synthesis, Crystal Structures, and Photoluminescent Properties of the
Cu(I)/X/\a,\w-Bis(benzotriazole)alkane Hybrid Family (X = Cl, Br, I, and CN)
;
_journal_name_full 'Inorganic Chemistry'
_journal_page_first 1449
_journal_page_last 1468
_journal_paper_doi 10.1021/ic801574k
_journal_volume 48
_journal_year 2009
_chemical_formula_moiety 'C16 H12 Cu2 N8'
_chemical_formula_sum 'C16 H12 Cu2 N8'
_chemical_formula_weight 443.42
_chemical_name_systematic
; 
 ? 
;
_space_group_IT_number 62
_symmetry_cell_setting orthorhombic
_symmetry_space_group_name_Hall '-P 2ac 2n'
_symmetry_space_group_name_H-M 'P n m a'
_atom_sites_solution_hydrogens geom
_atom_sites_solution_primary direct
_atom_sites_solution_secondary difmap
_audit_creation_method SHELXL-97
_cell_angle_alpha 90.00
_cell_angle_beta 90.00
_cell_angle_gamma 90.00
_cell_formula_units_Z 4
_cell_length_a 14.625(3)
_cell_length_b 14.645(2)
_cell_length_c 7.6099(13)
_cell_measurement_reflns_used 5851
_cell_measurement_temperature 291(2)
_cell_measurement_theta_max 25.3491
_cell_measurement_theta_min 3.0177
_cell_volume 1629.9(5)
_computing_cell_refinement 'Bruker XSCANS'
_computing_data_collection 'Bruker XSCANS'
_computing_data_reduction 'Bruker SHELXTL'
_computing_molecular_graphics 'Bruker SHELXTL'
_computing_publication_material 'Bruker SHELXTL'
_computing_structure_refinement 'SHELXL-97 (Sheldrick, 1997)'
_computing_structure_solution 'SHELXS-97 (Sheldrick, 1990)'
_diffrn_ambient_temperature 291(2)
_diffrn_detector_area_resol_mean 14.6306
_diffrn_measured_fraction_theta_full 0.997
_diffrn_measured_fraction_theta_max 0.997
_diffrn_measurement_device_type 'Bruker P4'
_diffrn_measurement_method '\w scans'
_diffrn_radiation_monochromator graphite
_diffrn_radiation_source 'fine-focus sealed tube'
_diffrn_radiation_type MoK\a
_diffrn_radiation_wavelength 0.71070
_diffrn_reflns_av_R_equivalents 0.0311
_diffrn_reflns_av_sigmaI/netI 0.0157
_diffrn_reflns_limit_h_max 17
_diffrn_reflns_limit_h_min -17
_diffrn_reflns_limit_k_max 17
_diffrn_reflns_limit_k_min -16
_diffrn_reflns_limit_l_max 9
_diffrn_reflns_limit_l_min -9
_diffrn_reflns_number 14908
_diffrn_reflns_theta_full 25.34
_diffrn_reflns_theta_max 25.34
_diffrn_reflns_theta_min 3.02
_exptl_absorpt_coefficient_mu 2.628
_exptl_absorpt_correction_T_max 0.5061
_exptl_absorpt_correction_T_min 0.4195
_exptl_absorpt_correction_type multi-scan
_exptl_absorpt_process_details SADABS
_exptl_crystal_colour Yellow
_exptl_crystal_density_diffrn 1.807
_exptl_crystal_density_method 'not measured'
_exptl_crystal_description Block
_exptl_crystal_F_000 888
_exptl_crystal_size_max 0.40
_exptl_crystal_size_mid 0.38
_exptl_crystal_size_min 0.30
_refine_diff_density_max 0.789
_refine_diff_density_min -0.707
_refine_diff_density_rms 0.121
_refine_ls_extinction_method none
_refine_ls_goodness_of_fit_ref 1.023
_refine_ls_hydrogen_treatment constr
_refine_ls_matrix_type full
_refine_ls_number_parameters 128
_refine_ls_number_reflns 1553
_refine_ls_number_restraints 0
_refine_ls_restrained_S_all 1.023
_refine_ls_R_factor_all 0.0658
_refine_ls_R_factor_gt 0.0648
_refine_ls_shift/su_max 0.000
_refine_ls_shift/su_mean 0.000
_refine_ls_structure_factor_coef Fsqd
_refine_ls_weighting_details 'calc w=1/[\s^2^(Fo^2^)+(0.0830P)^2^+15.3882P] where P=(Fo^2^+2Fc^2^)/3'
_refine_ls_weighting_scheme calc
_refine_ls_wR_factor_gt 0.1737
_refine_ls_wR_factor_ref 0.1744
_reflns_number_gt 1523
_reflns_number_total 1553
_reflns_threshold_expression >2sigma(I)
_cod_data_source_file ic801574k_si_008.cif
_cod_data_source_block 07
_cod_depositor_comments
;
The following automatic conversions were performed:
'_symmetry_cell_setting' value 'Orthorhombic' changed to 'orthorhombic'
according to '/home/saulius/struct/CIF-dictionaries/cif_core.dic'
dictionary named 'cif_core.dic' version 2.4.1 from
2010-06-29.

'_exptl_absorpt_correction_type' value 'Multi-scan' changed
to 'multi-scan' according to
'/home/saulius/struct/CIF-dictionaries/cif_core.dic' dictionary named
'cif_core.dic' version 2.4.1 from 2010-06-29.

Automatic conversion script
Id: cif_fix_enum 1527 2010-12-29 10:47:43Z saulius 
;
_cod_original_sg_symbol_Hall -P2ac2n
_cod_database_code 4301441

loop_
_symmetry_equiv_pos_as_xyz
'x, y, z'
'-x+1/2, y+1/2, z+1/2'
'x, -y+1/2, z'
'-x+1/2, -y, z+1/2'
'-x, -y, -z'
'x-1/2, -y-1/2, -z-1/2'
'-x, y-1/2, -z'
'x-1/2, y, -z-1/2'

loop_
_atom_site_label
_atom_site_type_symbol
_atom_site_fract_x
_atom_site_fract_y
_atom_site_fract_z
_atom_site_U_iso_or_equiv
_atom_site_adp_type
_atom_site_occupancy
_atom_site_symmetry_multiplicity
_atom_site_calc_flag
_atom_site_refinement_flags
_atom_site_disorder_assembly
_atom_site_disorder_group
Cu1 Cu 0.81713(7) 0.2500 0.50839(15) 0.0335(4) Uani 1 2 d S . .
Cu2 Cu 0.47664(7) 0.2500 0.57668(15) 0.0383(4) Uani 1 2 d S . .
C1 C 0.3625(15) 0.6287(8) 0.990(2) 0.173(10) Uani 1 1 d . . .
H1A H 0.3631 0.6905 1.0189 0.208 Uiso 1 1 calc R . .
N4 N 0.6865(7) 0.2500 0.5507(12) 0.049(2) Uani 1 2 d S . .
C3 C 0.8679(5) 0.2500 0.2677(10) 0.0265(17) Uani 1 2 d S . .
C4 C 0.4139(12) 0.6019(6) 0.8561(17) 0.120(6) Uani 1 1 d . . .
H4A H 0.4452 0.6428 0.7845 0.145 Uiso 1 1 calc R . .
C5 C 0.3075(12) 0.5710(7) 1.0911(18) 0.121(6) Uani 1 1 d . . .
H5A H 0.2702 0.5960 1.1777 0.146 Uiso 1 1 calc R . .
C6 C 0.3072(7) 0.4787(6) 1.0658(12) 0.063(2) Uani 1 1 d . . .
H6A H 0.2714 0.4392 1.1322 0.075 Uiso 1 1 calc R . .
C7 C 0.5264(5) 0.4808(6) 0.5787(9) 0.0500(19) Uani 1 1 d . . .
H7A H 0.5621 0.4284 0.5417 0.060 Uiso 1 1 calc R . .
H7B H 0.5682 0.5268 0.6229 0.060 Uiso 1 1 calc R . .
C8 C 0.3660(5) 0.4483(5) 0.9300(9) 0.0408(15) Uani 1 1 d . . .
C9 C 0.4172(6) 0.5080(5) 0.8310(11) 0.056(2) Uani 1 1 d . . .
N1 N 0.3827(3) 0.3617(3) 0.8732(6) 0.0310(11) Uani 1 1 d . . .
N2 N 0.4412(3) 0.3650(3) 0.7438(7) 0.0319(11) Uani 1 1 d . . .
N3 N 0.4636(4) 0.4537(4) 0.7177(7) 0.0413(14) Uani 1 1 d . . .
C2 C 0.6098(5) 0.2500 0.5710(11) 0.0259(17) Uani 1 2 d S . .
N5 N 0.9038(6) 0.2500 0.1329(12) 0.048(2) Uani 1 2 d S . .

loop_
_atom_site_aniso_label
_atom_site_aniso_U_11
_atom_site_aniso_U_22
_atom_site_aniso_U_33
_atom_site_aniso_U_23
_atom_site_aniso_U_13
_atom_site_aniso_U_12
Cu1 0.0270(6) 0.0352(6) 0.0383(7) 0.000 -0.0023(4) 0.000
Cu2 0.0311(6) 0.0508(8) 0.0330(6) 0.000 0.0007(5) 0.000
C1 0.32(3) 0.031(5) 0.172(15) -0.028(7) 0.148(17) -0.017(9)
N4 0.058(6) 0.044(5) 0.046(5) 0.000 0.001(4) 0.000
C3 0.027(4) 0.037(4) 0.016(4) 0.000 0.003(3) 0.000
C4 0.228(16) 0.031(4) 0.102(8) -0.009(5) 0.093(10) -0.026(7)
C5 0.207(15) 0.043(5) 0.114(10) -0.011(6) 0.102(10) 0.017(7)
C6 0.084(6) 0.048(5) 0.057(5) -0.007(4) 0.031(4) 0.011(4)
C7 0.063(5) 0.046(4) 0.041(4) 0.001(3) 0.023(4) -0.011(3)
C8 0.053(4) 0.036(4) 0.033(3) -0.003(3) 0.011(3) 0.002(3)
C9 0.083(6) 0.033(4) 0.053(4) -0.002(3) 0.020(4) -0.004(4)
N1 0.033(3) 0.031(3) 0.029(3) 0.001(2) 0.006(2) -0.005(2)
N2 0.038(3) 0.031(3) 0.027(2) 0.001(2) 0.007(2) -0.003(2)
N3 0.055(3) 0.031(3) 0.038(3) 0.001(2) 0.017(3) -0.008(3)
C2 0.009(3) 0.038(4) 0.030(4) 0.000 0.005(3) 0.000
N5 0.041(5) 0.054(5) 0.050(5) 0.000 -0.015(4) 0.000

loop_
_atom_type_symbol
_atom_type_description
_atom_type_scat_dispersion_real
_atom_type_scat_dispersion_imag
_atom_type_scat_source
C C 0.0033 0.0016 'International Tables Vol C Tables 4.2.6.8 and 6.1.1.4'
H H 0.0000 0.0000 'International Tables Vol C Tables 4.2.6.8 and 6.1.1.4'
N N 0.0061 0.0033 'International Tables Vol C Tables 4.2.6.8 and 6.1.1.4'
Cu Cu 0.3201 1.2651 'International Tables Vol C Tables 4.2.6.8 and 6.1.1.4'

loop_
_geom_angle_atom_site_label_1
_geom_angle_atom_site_label_2
_geom_angle_atom_site_label_3
_geom_angle
_geom_angle_site_symmetry_1
_geom_angle_site_symmetry_3
_geom_angle_publ_flag
N4 Cu1 C3 121.7(4) . . ?
N4 Cu1 N1 112.3(2) . 8_657 ?
C3 Cu1 N1 103.1(2) . 8_657 ?
N4 Cu1 N1 112.3(2) . 6_667 ?
C3 Cu1 N1 103.1(2) . 6_667 ?
N1 Cu1 N1 102.3(3) 8_657 6_667 ?
N5 Cu2 C2 122.5(3) 6_566 . ?
N5 Cu2 N2 110.8(2) 6_566 . ?
C2 Cu2 N2 104.6(2) . . ?
N5 Cu2 N2 110.8(2) 6_566 3 ?
C2 Cu2 N2 104.6(2) . 3 ?
N2 Cu2 N2 101.6(3) . 3 ?
C4 C1 C5 124.7(10) . . ?
C4 C1 H1A 117.6 . . ?
C5 C1 H1A 117.6 . . ?
C2 N4 Cu1 178.3(9) . . ?
N5 C3 Cu1 175.0(7) . . ?
C1 C4 C9 114.8(9) . . ?
C1 C4 H4A 122.6 . . ?
C9 C4 H4A 122.6 . . ?
C6 C5 C1 121.6(10) . . ?
C6 C5 H5A 119.2 . . ?
C1 C5 H5A 119.2 . . ?
C5 C6 C8 114.4(9) . . ?
C5 C6 H6A 122.8 . . ?
C8 C6 H6A 122.8 . . ?
N3 C7 C7 110.6(8) . 5_666 ?
N3 C7 H7A 109.5 . . ?
C7 C7 H7A 109.5 5_666 . ?
N3 C7 H7B 109.5 . . ?
C7 C7 H7B 109.5 5_666 . ?
H7A C7 H7B 108.1 . . ?
N1 C8 C9 108.7(6) . . ?
N1 C8 C6 129.4(7) . . ?
C9 C8 C6 122.0(7) . . ?
N3 C9 C8 104.4(6) . . ?
N3 C9 C4 133.3(8) . . ?
C8 C9 C4 122.3(8) . . ?
N2 N1 C8 108.9(5) . . ?
N2 N1 Cu1 130.7(4) . 6_567 ?
C8 N1 Cu1 120.4(4) . 6_567 ?
N1 N2 N3 107.7(5) . . ?
N1 N2 Cu2 124.7(4) . . ?
N3 N2 Cu2 126.9(4) . . ?
C9 N3 N2 110.4(5) . . ?
C9 N3 C7 128.2(6) . . ?
N2 N3 C7 121.4(6) . . ?
N4 C2 Cu2 173.5(8) . . ?
C3 N5 Cu2 173.4(7) . 6_666 ?

loop_
_geom_bond_atom_site_label_1
_geom_bond_atom_site_label_2
_geom_bond_distance
_geom_bond_site_symmetry_2
_geom_bond_publ_flag
Cu1 N4 1.937(10) . ?
Cu1 C3 1.976(8) . ?
Cu1 N1 2.099(5) 8_657 ?
Cu1 N1 2.099(5) 6_667 ?
Cu2 N5 1.917(10) 6_566 ?
Cu2 C2 1.948(7) . ?
Cu2 N2 2.173(5) . ?
Cu2 N2 2.173(5) 3 ?
C1 C4 1.327(16) . ?
C1 C5 1.397(17) . ?
C1 H1A 0.9300 . ?
N4 C2 1.133(12) . ?
C3 N5 1.153(12) . ?
C4 C9 1.389(12) . ?
C4 H4A 0.9300 . ?
C5 C6 1.365(13) . ?
C5 H5A 0.9300 . ?
C6 C8 1.416(10) . ?
C6 H6A 0.9300 . ?
C7 N3 1.456(8) . ?
C7 C7 1.531(16) 5_666 ?
C7 H7A 0.9700 . ?
C7 H7B 0.9700 . ?
C8 N1 1.362(8) . ?
C8 C9 1.376(10) . ?
C9 N3 1.355(9) . ?
N1 N2 1.305(7) . ?
N1 Cu1 2.099(5) 6_567 ?
N2 N3 1.355(7) . ?
N5 Cu2 1.917(10) 6_666 ?

loop_
_geom_torsion_atom_site_label_1
_geom_torsion_atom_site_label_2
_geom_torsion_atom_site_label_3
_geom_torsion_atom_site_label_4
_geom_torsion
_geom_torsion_site_symmetry_1
_geom_torsion_site_symmetry_2
_geom_torsion_site_symmetry_3
_geom_torsion_site_symmetry_4
_geom_torsion_publ_flag
C3 Cu1 N4 C2 0.00(3) . . . . ?
N1 Cu1 N4 C2 122.66(19) 8_657 . . . ?
N1 Cu1 N4 C2 -122.66(19) 6_667 . . . ?
N4 Cu1 C3 N5 180.000(5) . . . . ?
N1 Cu1 C3 N5 53.10(15) 8_657 . . . ?
N1 Cu1 C3 N5 -53.10(15) 6_667 . . . ?
C5 C1 C4 C9 -6(3) . . . . ?
C4 C1 C5 C6 4(3) . . . . ?
C1 C5 C6 C8 0(2) . . . . ?
C5 C6 C8 N1 178.9(11) . . . . ?
C5 C6 C8 C9 -1.2(16) . . . . ?
N1 C8 C9 N3 -0.3(9) . . . . ?
C6 C8 C9 N3 179.8(8) . . . . ?
N1 C8 C9 C4 179.0(12) . . . . ?
C6 C8 C9 C4 -0.8(16) . . . . ?
C1 C4 C9 N3 -176.5(15) . . . . ?
C1 C4 C9 C8 4(2) . . . . ?
C9 C8 N1 N2 -0.3(8) . . . . ?
C6 C8 N1 N2 179.5(8) . . . . ?
C9 C8 N1 Cu1 -180.0(5) . . . 6_567 ?
C6 C8 N1 Cu1 -0.1(11) . . . 6_567 ?
C8 N1 N2 N3 0.8(7) . . . . ?
Cu1 N1 N2 N3 -179.6(4) 6_567 . . . ?
C8 N1 N2 Cu2 -170.0(4) . . . . ?
Cu1 N1 N2 Cu2 9.6(7) 6_567 . . . ?
N5 Cu2 N2 N1 94.6(5) 6_566 . . . ?
C2 Cu2 N2 N1 -131.7(5) . . . . ?
N2 Cu2 N2 N1 -23.1(6) 3 . . . ?
N5 Cu2 N2 N3 -74.5(6) 6_566 . . . ?
C2 Cu2 N2 N3 59.3(6) . . . . ?
N2 Cu2 N2 N3 167.8(4) 3 . . . ?
C8 C9 N3 N2 0.8(9) . . . . ?
C4 C9 N3 N2 -178.4(14) . . . . ?
C8 C9 N3 C7 178.0(7) . . . . ?
C4 C9 N3 C7 -1.2(19) . . . . ?
N1 N2 N3 C9 -1.0(8) . . . . ?
Cu2 N2 N3 C9 169.6(5) . . . . ?
N1 N2 N3 C7 -178.5(6) . . . . ?
Cu2 N2 N3 C7 -7.9(9) . . . . ?
C7 C7 N3 C9 -75.3(11) 5_666 . . . ?
C7 C7 N3 N2 101.7(10) 5_666 . . . ?
Cu1 N4 C2 Cu2 0.00(4) . . . . ?
N5 Cu2 C2 N4 0.000(11) 6_566 . . . ?
N2 Cu2 C2 N4 -126.82(15) . . . . ?
N2 Cu2 C2 N4 126.82(15) 3 . . . ?
Cu1 C3 N5 Cu2 0.000(8) . . . 6_666 ?
